data_4060871
loop_
_publ_author_name
'Dubs, Christian'
'Yamamoto, Toshiki'
'Inagaki, Akiko'
'Akita, Munetaka'

_publ_section_title
;
 Synthesis of a Library of Iridium-Containing Dinuclear Complexes with
 Bridging PNNN and PNNP Ligands (BL), [LM(\m-BL)M'L']BF4.
 2. Preparation, Basic Coordination Properties, and Reactivity of the
 Carbonyl Complexes
;
_journal_coden_ASTM ORGND7
_journal_issue 6
_journal_name_full Organometallics
_journal_page_first 1359
_journal_page_last 1367
_journal_paper_doi 10.1021/om050897e
_journal_volume 25
_journal_year 2006
_chemical_formula_moiety 'C27 H27 B F4 N3 P Pd2 '
_chemical_formula_sum 'C27 H27 B F4 N3 P Pd2'
_chemical_formula_weight 724.11
_space_group_IT_number 2
_symmetry_cell_setting triclinic
_symmetry_Int_Tables_number 2
_symmetry_space_group_name_Hall '-P 1'
_symmetry_space_group_name_H-M 'P -1'
_cell_angle_alpha 97.89(2)
_cell_angle_beta 110.574(8)
_cell_angle_gamma 91.28(2)
_cell_formula_units_Z 2
_cell_length_a 10.638(4)
_cell_length_b 11.351(3)
_cell_length_c 12.251(4)
_cell_measurement_temperature 213.2
_cell_volume 1367.9(8)
_diffrn_ambient_temperature 213
_exptl_crystal_density_diffrn 1.758
_cod_duplicate_entry 4074800
_cod_original_formula_sum 'C27 H27 B F4 N3 P Pd2 '
_cod_database_code 4060871

loop_
_symmetry_equiv_pos_as_xyz
x,y,z
-x,-y,-z

loop_
_atom_site_label
_atom_site_type_symbol
_atom_site_fract_x
_atom_site_fract_y
_atom_site_fract_z
_atom_site_U_iso_or_equiv
_atom_site_adp_type
_atom_site_occupancy
_atom_site_calc_flag
_atom_site_refinement_flags
_atom_site_disorder_assembly
_atom_site_disorder_group
Pd(1) Pd 0.39451(6) 0.05355(5) 0.17071(6) 0.0451(2) Uani 1.00 d . . .
Pd(2) Pd 0.25724(7) 0.29059(6) -0.11563(6) 0.0542(2) Uani 1.00 d . . .
P(1) P 0.6133(2) 0.0707(2) 0.2959(2) 0.0457(5) Uani 1.00 d . . .
F(1) F 0.9804(5) 0.1919(5) 0.1873(6) 0.078(2) Uani 1.00 d . . .
F(2) F 0.9703(7) 0.3507(7) 0.0906(6) 0.104(2) Uani 1.00 d . . .
F(3) F 0.9886(6) 0.3770(5) 0.2797(6) 0.082(2) Uani 1.00 d . . .
F(4) F 1.1652(5) 0.3174(6) 0.2341(6) 0.084(2) Uani 1.00 d . . .
N(1) N 0.4797(6) 0.1420(6) 0.0674(6) 0.047(2) Uani 1.00 d . . .
N(2) N 0.4356(6) 0.2224(6) -0.0097(6) 0.045(2) Uani 1.00 d . . .
N(3) N 0.4031(7) 0.4029(6) -0.1384(6) 0.053(2) Uani 1.00 d . . .
C(1) C 0.1744(8) 0.0134(9) 0.0789(9) 0.063(2) Uani 1.00 d . . .
C(2) C 0.226(1) -0.060(1) 0.162(1) 0.084(3) Uani 1.00 d . . .
C(3) C 0.304(1) -0.015(1) 0.2777(10) 0.080(3) Uani 1.00 d . . .
C(4) C 0.074(3) 0.174(4) -0.134(4) 0.061(9) Uani 0.53 d P . .
C(4A) C 0.094(4) 0.205(5) -0.107(5) 0.08(2) Uani 0.47 d P . .
C(5) C 0.054(2) 0.231(2) -0.231(3) 0.094(8) Uani 0.53 d P . .
C(5A) C 0.047(2) 0.314(3) -0.151(3) 0.097(9) Uani 0.47 d P . .
C(6) C 0.079(1) 0.352(1) -0.231(1) 0.098(4) Uani 1.00 d . . .
C(11) C 0.6163(8) 0.1446(7) 0.0997(7) 0.048(2) Uani 1.00 d . . .
C(12) C 0.6616(8) 0.2258(7) 0.0459(7) 0.047(2) Uani 1.00 d . . .
C(13) C 0.5455(8) 0.2735(7) -0.0211(7) 0.048(2) Uani 1.00 d . . .
C(14) C 0.6922(8) 0.0671(7) 0.1863(7) 0.048(2) Uani 1.00 d . . .
C(21) C 0.5308(9) 0.3702(7) -0.0912(8) 0.053(2) Uani 1.00 d . . .
C(22) C 0.6396(9) 0.4280(8) -0.1040(9) 0.061(2) Uani 1.00 d . . .
C(23) C 0.617(1) 0.5231(8) -0.1684(9) 0.065(3) Uani 1.00 d . . .
C(24) C 0.487(1) 0.5565(8) -0.2145(8) 0.067(3) Uani 1.00 d . . .
C(25) C 0.384(1) 0.4953(8) -0.1981(8) 0.063(2) Uani 1.00 d . . .
C(31) C 0.6896(8) -0.0413(7) 0.3838(7) 0.049(2) Uani 1.00 d . . .
C(32) C 0.6297(9) -0.1582(8) 0.3549(8) 0.058(2) Uani 1.00 d . . .
C(33) C 0.693(1) -0.2480(8) 0.4172(9) 0.071(3) Uani 1.00 d . . .
C(34) C 0.815(1) -0.2195(9) 0.5099(9) 0.071(3) Uani 1.00 d . . .
C(35) C 0.8738(9) -0.1075(9) 0.5400(9) 0.064(3) Uani 1.00 d . . .
C(36) C 0.8146(8) -0.0179(8) 0.4776(8) 0.056(2) Uani 1.00 d . . .
C(41) C 0.6675(8) 0.2103(7) 0.3946(7) 0.049(2) Uani 1.00 d . . .
C(42) C 0.7792(9) 0.2819(8) 0.4034(8) 0.060(2) Uani 1.00 d . . .
C(43) C 0.8125(10) 0.3895(9) 0.4822(10) 0.071(3) Uani 1.00 d . . .
C(44) C 0.740(1) 0.4241(9) 0.5509(9) 0.077(3) Uani 1.00 d . . .
C(45) C 0.630(1) 0.353(1) 0.543(1) 0.085(3) Uani 1.00 d . . .
C(46) C 0.5940(10) 0.2473(9) 0.4653(9) 0.066(3) Uani 1.00 d . . .
B(1) B 1.026(1) 0.311(1) 0.196(1) 0.058(3) Uani 1.00 d . . .
H(1) H 0.1150 0.0723 0.0908 0.0770 Uiso 1.00 calc . . .
H(2) H 0.1410 -0.0190 -0.0038 0.0770 Uiso 1.00 calc . . .
H(3) H 0.2257 -0.1444 0.1364 0.1025 Uiso 1.00 calc . . .
H(4) H 0.3518 -0.0710 0.3301 0.0933 Uiso 1.00 calc . . .
H(5) H 0.2645 0.0373 0.3238 0.0933 Uiso 1.00 calc . . .
H(6) H 0.7535 0.2448 0.0520 0.0563 Uiso 1.00 calc . . .
H(7) H 0.7853 0.0945 0.2228 0.0580 Uiso 1.00 calc . . .
H(8) H 0.6876 -0.0140 0.1473 0.0580 Uiso 1.00 calc . . .
H(9) H 0.7319 0.4045 -0.0671 0.0764 Uiso 1.00 calc . . .
H(10) H 0.6896 0.5642 -0.1811 0.0782 Uiso 1.00 calc . . .
H(11) H 0.4710 0.6236 -0.2571 0.0808 Uiso 1.00 calc . . .
H(12) H 0.2936 0.5205 -0.2308 0.0773 Uiso 1.00 calc . . .
H(13) H 0.5431 -0.1743 0.2910 0.0710 Uiso 1.00 calc . . .
H(14) H 0.6506 -0.3289 0.3962 0.0867 Uiso 1.00 calc . . .
H(15) H 0.8586 -0.2817 0.5518 0.0846 Uiso 1.00 calc . . .
H(16) H 0.9586 -0.0881 0.6069 0.0774 Uiso 1.00 calc . . .
H(17) H 0.8581 0.0627 0.4980 0.0673 Uiso 1.00 calc . . .
H(18) H 0.8332 0.2570 0.3556 0.0750 Uiso 1.00 calc . . .
H(19) H 0.8908 0.4408 0.4870 0.0824 Uiso 1.00 calc . . .
H(20) H 0.7666 0.4995 0.6050 0.0916 Uiso 1.00 calc . . .
H(21) H 0.5785 0.3767 0.5926 0.1006 Uiso 1.00 calc . . .
H(22) H 0.5152 0.1975 0.4602 0.0774 Uiso 1.00 calc . . .

loop_
_atom_site_aniso_label
_atom_site_aniso_U_11
_atom_site_aniso_U_22
_atom_site_aniso_U_33
_atom_site_aniso_U_12
_atom_site_aniso_U_13
_atom_site_aniso_U_23
Pd(1) 0.0343(3) 0.0513(4) 0.0508(4) 0.0008(2) 0.0165(3) 0.0082(3)
Pd(2) 0.0446(4) 0.0583(4) 0.0562(5) 0.0099(3) 0.0117(3) 0.0138(3)
P(1) 0.036(1) 0.053(1) 0.047(1) 0.0018(8) 0.0130(9) 0.0105(10)
F(1) 0.048(3) 0.066(3) 0.108(5) -0.010(2) 0.016(3) 0.010(3)
F(2) 0.103(5) 0.134(6) 0.081(5) 0.010(4) 0.030(4) 0.044(4)
F(3) 0.087(4) 0.071(4) 0.100(5) 0.015(3) 0.048(4) 0.010(3)
F(4) 0.049(3) 0.104(5) 0.100(5) -0.019(3) 0.032(3) 0.009(4)
N(1) 0.033(3) 0.053(4) 0.048(4) 0.008(3) 0.005(3) 0.013(3)
N(2) 0.042(4) 0.048(4) 0.044(4) -0.002(3) 0.014(3) 0.011(3)
N(3) 0.060(5) 0.046(4) 0.049(4) 0.009(3) 0.013(4) 0.010(3)
C(1) 0.030(4) 0.088(7) 0.072(6) 0.004(4) 0.019(4) 0.011(5)
C(2) 0.061(7) 0.099(9) 0.101(9) -0.017(6) 0.041(7) 0.014(7)
C(3) 0.056(6) 0.123(10) 0.068(7) 0.004(6) 0.026(6) 0.029(7)
C(4) 0.010(9) 0.09(2) 0.08(2) -0.02(1) 0.01(1) 0.02(2)
C(4A) 0.04(2) 0.07(3) 0.10(3) -0.01(2) -0.03(2) 0.03(2)
C(5) 0.024(9) 0.11(2) 0.12(2) 0.006(10) 0.00(1) 0.01(2)
C(5A) 0.03(1) 0.16(3) 0.11(2) 0.03(1) 0.03(1) 0.03(2)
C(6) 0.044(6) 0.11(1) 0.12(1) 0.012(6) -0.002(7) 0.037(8)
C(11) 0.043(5) 0.051(5) 0.047(5) 0.003(3) 0.014(4) 0.009(4)
C(12) 0.035(4) 0.055(5) 0.052(5) -0.001(3) 0.017(4) 0.014(4)
C(13) 0.051(5) 0.049(5) 0.045(5) 0.001(4) 0.018(4) 0.005(4)
C(14) 0.035(4) 0.056(5) 0.050(5) 0.010(3) 0.010(4) 0.014(4)
C(21) 0.061(6) 0.043(5) 0.053(5) -0.002(4) 0.023(4) 0.002(4)
C(22) 0.059(6) 0.068(6) 0.064(6) 0.002(4) 0.031(5) 0.012(5)
C(23) 0.096(8) 0.046(5) 0.064(6) -0.011(5) 0.043(6) 0.011(4)
C(24) 0.091(8) 0.055(6) 0.051(5) 0.005(5) 0.017(5) 0.015(4)
C(25) 0.078(7) 0.055(6) 0.056(6) 0.014(5) 0.021(5) 0.016(5)
C(31) 0.046(5) 0.052(5) 0.048(5) -0.001(3) 0.014(4) 0.008(4)
C(32) 0.062(6) 0.052(5) 0.058(6) 0.000(4) 0.019(5) 0.005(4)
C(33) 0.105(9) 0.044(5) 0.074(7) 0.010(5) 0.044(6) 0.010(5)
C(34) 0.078(7) 0.078(7) 0.071(7) 0.022(6) 0.033(6) 0.033(6)
C(35) 0.047(5) 0.088(7) 0.059(6) 0.015(5) 0.012(4) 0.033(5)
C(36) 0.042(5) 0.067(6) 0.060(6) 0.004(4) 0.017(4) 0.020(4)
C(41) 0.052(5) 0.043(5) 0.052(5) -0.001(3) 0.017(4) 0.011(4)
C(42) 0.047(5) 0.061(6) 0.064(6) 0.002(4) 0.010(4) 0.010(5)
C(43) 0.054(6) 0.069(7) 0.074(7) -0.008(4) 0.006(5) 0.002(5)
C(44) 0.094(8) 0.061(7) 0.065(7) -0.001(5) 0.023(6) -0.011(5)
C(45) 0.091(9) 0.086(8) 0.080(8) -0.014(6) 0.042(7) -0.013(6)
C(46) 0.066(6) 0.071(7) 0.068(6) -0.010(5) 0.037(5) -0.002(5)
B(1) 0.048(6) 0.066(7) 0.061(7) -0.004(5) 0.021(5) 0.006(5)

loop_
_geom_bond_atom_site_label_1
_geom_bond_atom_site_label_2
_geom_bond_distance
_geom_bond_site_symmetry_1
_geom_bond_site_symmetry_2
_geom_bond_publ_flag
Pd(1) P(1) 2.280(2) . . yes
Pd(1) N(1) 2.132(8) . . yes
Pd(1) C(1) 2.217(8) . . yes
Pd(1) C(2) 2.14(1) . . yes
Pd(1) C(3) 2.09(1) . . yes
Pd(2) N(2) 2.120(6) . . yes
Pd(2) N(3) 2.104(8) . . yes
Pd(2) C(4) 2.26(4) . . yes
Pd(2) C(4A) 2.02(5) . . yes
Pd(2) C(5) 2.16(2) . . yes
Pd(2) C(5A) 2.15(2) . . yes
Pd(2) C(6) 2.13(1) . . yes
P(1) C(14) 1.81(1) . . yes
P(1) C(31) 1.800(9) . . yes
P(1) C(41) 1.802(8) . . yes
F(1) B(1) 1.40(1) . . yes
F(2) B(1) 1.37(1) . . yes
F(3) B(1) 1.36(1) . . yes
F(4) B(1) 1.38(1) . . yes
N(1) N(2) 1.375(10) . . yes
N(1) C(11) 1.36(1) . . yes
N(2) C(13) 1.35(1) . . yes
N(3) C(21) 1.36(1) . . yes
N(3) C(25) 1.34(1) . . yes
C(1) C(2) 1.37(2) . . yes
C(2) C(3) 1.38(2) . . yes
C(4) C(4A) 0.44(6) . . yes
C(4) C(5) 1.39(6) . . yes
C(4) C(5A) 1.65(6) . . yes
C(4A) C(5) 1.50(7) . . yes
C(4A) C(5A) 1.45(7) . . yes
C(5) C(5A) 1.28(4) . . yes
C(5) C(6) 1.39(3) . . yes
C(5A) C(6) 1.26(4) . . yes
C(11) C(12) 1.37(1) . . yes
C(11) C(14) 1.50(1) . . yes
C(12) C(13) 1.39(1) . . yes
C(13) C(21) 1.46(1) . . yes
C(21) C(22) 1.38(1) . . yes
C(22) C(23) 1.40(1) . . yes
C(23) C(24) 1.38(2) . . yes
C(24) C(25) 1.38(2) . . yes
C(31) C(32) 1.40(1) . . yes
C(31) C(36) 1.41(1) . . yes
C(32) C(33) 1.40(1) . . yes
C(33) C(34) 1.39(1) . . yes
C(34) C(35) 1.35(1) . . yes
C(35) C(36) 1.39(1) . . yes
C(41) C(42) 1.39(1) . . yes
C(41) C(46) 1.39(2) . . yes
C(42) C(43) 1.40(1) . . yes
C(43) C(44) 1.36(2) . . yes
C(44) C(45) 1.38(2) . . yes
C(45) C(46) 1.38(1) . . yes
